data_4512568
loop_
_publ_author_name
'Nath, Jayanta K.'
'Kirillov, Alexander M.'
'Baruah, Jubaraj B.'

_publ_section_title
;
 Synthesis, Structure, and Topological Studies of Solvates and Salts of a
 Chiral Zwitterionic
 HostN-(2-Imidazol-5-yl-1-carboxyethyl)-1,8-naphthalimide
;
_journal_issue 2
_journal_name_full 'Crystal Growth &amp; Design'
_journal_page_first 737
_journal_paper_doi 10.1021/cg5018054
_journal_volume 15
_journal_year 2015
_chemical_absolute_configuration syn
_chemical_formula_moiety 'C18 H13 N3 O4, C4 H9 N O'
_chemical_formula_sum 'C22 H22 N4 O5'
_chemical_formula_weight 422.44
_chemical_name_systematic
; 
 ? 
;
_space_group_IT_number 96
_space_group_name_Hall 'P 4nw 2abw'
_symmetry_cell_setting tetragonal
_symmetry_space_group_name_Hall 'P 4nw 2abw'
_symmetry_space_group_name_H-M 'P 43 21 2'
_atom_sites_solution_hydrogens geom
_atom_sites_solution_primary direct
_atom_sites_solution_secondary difmap
_audit_creation_method SHELXL-97
_cell_angle_alpha 90.00
_cell_angle_beta 90.00
_cell_angle_gamma 90.00
_cell_formula_units_Z 8
_cell_length_a 9.4259(3)
_cell_length_b 9.4259(3)
_cell_length_c 45.174(3)
_cell_measurement_reflns_used 2986
_cell_measurement_temperature 296(2)
_cell_measurement_theta_max 28.7296
_cell_measurement_theta_min 3.0501
_cell_volume 4013.6(3)
_computing_cell_refinement 'CrysAlisPro, Agilent Technologies'
_computing_data_collection 'CrysAlisPro, Agilent Technologies'
_computing_data_reduction 'CrysAlisPro, Agilent Technologies'
_computing_molecular_graphics 'Bruker SHELXTL'
_computing_publication_material 'Bruker SHELXTL'
_computing_structure_refinement 'SHELXL-97 (Sheldrick, 1997)'
_computing_structure_solution 'SHELXS-97 (Sheldrick, 1990)'
_diffrn_ambient_temperature 296(2)
_diffrn_measured_fraction_theta_full 0.99
_diffrn_measured_fraction_theta_max 0.99
_diffrn_measurement_device_type 'SuperNova, Dual, Cu at zero, Eos'
_diffrn_measurement_method 'phi and omega scans'
_diffrn_radiation_monochromator mirror
_diffrn_radiation_source 'SuperNova (Mo) X-ray Source'
_diffrn_radiation_type MoK\a
_diffrn_radiation_wavelength 0.71073
_diffrn_reflns_av_R_equivalents 0.0277
_diffrn_reflns_av_sigmaI/netI 0.0392
_diffrn_reflns_limit_h_max 8
_diffrn_reflns_limit_h_min -11
_diffrn_reflns_limit_k_max 10
_diffrn_reflns_limit_k_min -11
_diffrn_reflns_limit_l_max 54
_diffrn_reflns_limit_l_min -28
_diffrn_reflns_number 8114
_diffrn_reflns_theta_full 25.25
_diffrn_reflns_theta_max 25.25
_diffrn_reflns_theta_min 3.06
_diffrn_standards_interval_count none
_diffrn_standards_interval_time none
_diffrn_standards_number none
_exptl_absorpt_coefficient_mu 0.101
_exptl_absorpt_correction_type none
_exptl_crystal_colour Colourless
_exptl_crystal_density_diffrn 1.398
_exptl_crystal_density_method 'not measured'
_exptl_crystal_description Plate
_exptl_crystal_F_000 1776
_exptl_crystal_size_max 0.36
_exptl_crystal_size_mid 0.32
_exptl_crystal_size_min 0.24
_refine_diff_density_max 0.196
_refine_diff_density_min -0.169
_refine_diff_density_rms 0.041
_refine_ls_abs_structure_details 'Flack H D (1983), Acta Cryst. A39, 876-881'
_refine_ls_abs_structure_Flack 0.3(2)
_refine_ls_extinction_method none
_refine_ls_goodness_of_fit_ref 1.034
_refine_ls_hydrogen_treatment mixed
_refine_ls_matrix_type full
_refine_ls_number_parameters 335
_refine_ls_number_reflns 2202
_refine_ls_number_restraints 22
_refine_ls_restrained_S_all 1.031
_refine_ls_R_factor_all 0.0539
_refine_ls_R_factor_gt 0.0471
_refine_ls_shift/su_max 0.001
_refine_ls_shift/su_mean 0.000
_refine_ls_structure_factor_coef Fsqd
_refine_ls_weighting_details 'calc w=1/[\s^2^(Fo^2^)+(0.0900P)^2^+0.3141P] where P=(Fo^2^+2Fc^2^)/3'
_refine_ls_weighting_scheme calc
_refine_ls_wR_factor_gt 0.1351
_refine_ls_wR_factor_ref 0.1418
_reflns_number_gt 1943
_reflns_number_total 2202
_reflns_threshold_expression >2sigma(I)
_cod_data_source_file cg5018054_si_006.cif
_cod_data_source_block L.DMA
_cod_depositor_comments
;
The following automatic conversions were performed:

'_symmetry_cell_setting' value 'Tetragonal' changed to 'tetragonal'
according to
/home/saulius/struct/COD-crude-data--automatic-downloads/rss-feeds/ACS/lib/dictionaries/cif_core.dic
dictionary named 'cif_core.dic' version 2.4.2 from 2011-04-26.

Automatic conversion script
Id: cif_fix_values 2935 2014-11-11 08:27:57Z andrius 

 Adding full bibliography for 4512567--4512578.cif.
;
_cod_database_code 4512568

loop_
_symmetry_equiv_pos_as_xyz
'x, y, z'
'-y+1/2, x+1/2, z+3/4'
'-x, -y, z+1/2'
'y+1/2, -x+1/2, z+1/4'
'x+1/2, -y+1/2, -z+1/4'
'-x+1/2, y+1/2, -z+3/4'
'y, x, -z'
'-y, -x, -z+1/2'

loop_
_atom_site_label
_atom_site_type_symbol
_atom_site_fract_x
_atom_site_fract_y
_atom_site_fract_z
_atom_site_U_iso_or_equiv
_atom_site_adp_type
_atom_site_occupancy
_atom_site_symmetry_multiplicity
_atom_site_calc_flag
_atom_site_refinement_flags
O2 O 0.3142(2) 0.49799(19) 0.60071(4) 0.0377(5) Uani 1 1 d .
O1 O 0.2983(2) 0.3969(2) 0.64525(4) 0.0365(5) Uani 1 1 d .
O3 O 0.6088(2) 0.4115(2) 0.60116(4) 0.0382(5) Uani 1 1 d .
N3 N 0.4528(2) 0.2670(2) 0.57759(4) 0.0270(4) Uani 1 1 d .
N1 N 0.4123(3) -0.2264(2) 0.60643(5) 0.0344(5) Uani 1 1 d D
N2 N 0.5660(2) -0.0576(2) 0.60241(5) 0.0300(5) Uani 1 1 d D
O4 O 0.3088(2) 0.1099(3) 0.55437(5) 0.0585(7) Uani 1 1 d .
C18 C 0.5684(3) 0.3599(3) 0.57783(5) 0.0292(5) Uani 1 1 d .
C6 C 0.3282(3) 0.3969(3) 0.61825(5) 0.0287(5) Uani 1 1 d .
O5 O 0.8326(3) 0.7846(3) 0.56608(6) 0.0679(7) Uani 1 1 d .
C3 C 0.4517(3) -0.0012(3) 0.61744(5) 0.0279(5) Uani 1 1 d .
N4 N 0.8924(3) 0.9818(3) 0.54184(6) 0.0487(7) Uani 1 1 d .
C1 C 0.5393(3) -0.1937(3) 0.59633(6) 0.0341(6) Uani 1 1 d D
C2 C 0.3563(3) -0.1078(3) 0.61992(6) 0.0322(6) Uani 1 1 d D
C5 C 0.3717(3) 0.2499(3) 0.60549(5) 0.0262(5) Uani 1 1 d .
C7 C 0.4041(3) 0.1954(3) 0.55256(6) 0.0346(6) Uani 1 1 d .
C21 C 0.9195(3) 0.8786(3) 0.56145(7) 0.0432(7) Uani 1 1 d .
C4 C 0.4460(3) 0.1505(3) 0.62741(5) 0.0291(6) Uani 1 1 d .
C8 C 0.4727(3) 0.2292(3) 0.52412(6) 0.0355(6) Uani 1 1 d .
C17 C 0.6375(3) 0.3899(3) 0.54922(6) 0.0337(6) Uani 1 1 d .
C16 C 0.7494(4) 0.4837(3) 0.54808(7) 0.0456(7) Uani 1 1 d D
C13 C 0.5860(3) 0.3260(3) 0.52313(6) 0.0368(6) Uani 1 1 d .
C12 C 0.6514(4) 0.3563(4) 0.49564(6) 0.0494(8) Uani 1 1 d .
C9 C 0.4240(4) 0.1667(4) 0.49829(7) 0.0487(8) Uani 1 1 d D
C15 C 0.8145(4) 0.5142(4) 0.52077(8) 0.0627(10) Uani 1 1 d D
C11 C 0.5974(5) 0.2920(4) 0.46965(7) 0.0604(10) Uani 1 1 d D
C10 C 0.4873(5) 0.1997(4) 0.47135(7) 0.0601(10) Uani 1 1 d D
C22 C 1.0584(4) 0.8813(4) 0.57770(9) 0.0622(9) Uani 1 1 d .
H22A H 1.0574 0.9565 0.5920 0.093 Uiso 1 1 calc R
H22B H 1.1342 0.8970 0.5639 0.093 Uiso 1 1 calc R
H22C H 1.0726 0.7923 0.5876 0.093 Uiso 1 1 calc R
C14 C 0.7665(5) 0.4537(4) 0.49527(8) 0.0663(11) Uani 1 1 d D
C19 C 0.9723(5) 1.1122(5) 0.54003(10) 0.0808(13) Uani 1 1 d .
H19A H 1.0708 1.0929 0.5437 0.121 Uiso 1 1 calc R
H19B H 0.9377 1.1779 0.5546 0.121 Uiso 1 1 calc R
H19C H 0.9616 1.1524 0.5206 0.121 Uiso 1 1 calc R
C20 C 0.7571(5) 0.9825(5) 0.52728(11) 0.0812(13) Uani 1 1 d .
H20A H 0.7270 0.8866 0.5239 0.122 Uiso 1 1 calc R
H20B H 0.7651 1.0312 0.5087 0.122 Uiso 1 1 calc R
H20C H 0.6889 1.0300 0.5395 0.122 Uiso 1 1 calc R
H10 H 0.457(4) 0.155(4) 0.4538(6) 0.077(12) Uiso 1 1 d D
H11 H 0.645(4) 0.309(4) 0.4518(5) 0.065(11) Uiso 1 1 d D
H9 H 0.352(3) 0.101(3) 0.5024(7) 0.052(9) Uiso 1 1 d D
H14 H 0.812(4) 0.464(4) 0.4769(5) 0.066(11) Uiso 1 1 d D
H16 H 0.783(3) 0.523(3) 0.5661(4) 0.038(8) Uiso 1 1 d D
H15 H 0.889(3) 0.580(4) 0.5213(9) 0.077(12) Uiso 1 1 d D
H1 H 0.602(2) -0.250(3) 0.5858(5) 0.029(7) Uiso 1 1 d D
H2 H 0.2641(19) -0.093(3) 0.6270(6) 0.043(8) Uiso 1 1 d D
H1A H 0.373(3) -0.3072(18) 0.6050(6) 0.036(8) Uiso 1 1 d D
H2A H 0.6469(19) -0.021(3) 0.6004(7) 0.047(9) Uiso 1 1 d D
H5 H 0.279(3) 0.209(3) 0.6010(6) 0.040(8) Uiso 1 1 d .
H4A H 0.551(4) 0.182(3) 0.6321(6) 0.039(8) Uiso 1 1 d .
H4B H 0.384(3) 0.156(3) 0.6467(7) 0.046(8) Uiso 1 1 d .

loop_
_atom_site_aniso_label
_atom_site_aniso_U_11
_atom_site_aniso_U_22
_atom_site_aniso_U_33
_atom_site_aniso_U_23
_atom_site_aniso_U_13
_atom_site_aniso_U_12
O2 0.0468(12) 0.0242(10) 0.0422(10) 0.0023(8) 0.0022(9) 0.0032(8)
O1 0.0397(11) 0.0361(11) 0.0339(9) -0.0083(8) 0.0020(8) 0.0085(8)
O3 0.0356(10) 0.0444(11) 0.0347(9) -0.0062(9) 0.0010(8) -0.0126(9)
N3 0.0270(11) 0.0262(11) 0.0276(10) -0.0018(9) 0.0019(9) -0.0035(9)
N1 0.0408(14) 0.0234(12) 0.0392(11) 0.0010(10) -0.0067(10) -0.0025(10)
N2 0.0267(12) 0.0270(11) 0.0361(11) -0.0038(9) -0.0007(10) 0.0012(10)
O4 0.0588(14) 0.0700(16) 0.0468(11) -0.0184(11) 0.0054(11) -0.0375(13)
C18 0.0273(13) 0.0273(13) 0.0329(12) -0.0016(11) 0.0014(11) -0.0024(11)
C6 0.0236(12) 0.0249(13) 0.0375(13) -0.0047(11) 0.0008(10) -0.0012(9)
O5 0.0587(16) 0.0476(15) 0.0973(19) 0.0040(14) 0.0024(14) -0.0182(13)
C3 0.0318(13) 0.0257(13) 0.0263(11) 0.0017(10) 0.0018(10) 0.0014(11)
N4 0.0427(15) 0.0559(17) 0.0474(14) 0.0036(13) -0.0023(12) -0.0050(12)
C1 0.0340(15) 0.0275(14) 0.0408(14) -0.0069(11) -0.0048(12) 0.0040(11)
C2 0.0327(14) 0.0283(14) 0.0354(13) 0.0008(11) 0.0048(11) -0.0006(11)
C5 0.0213(12) 0.0259(12) 0.0313(12) -0.0040(10) 0.0023(10) -0.0034(10)
C7 0.0319(14) 0.0376(15) 0.0343(12) -0.0102(11) -0.0017(12) -0.0008(12)
C21 0.0382(16) 0.0379(16) 0.0537(16) -0.0011(14) 0.0033(13) 0.0001(13)
C4 0.0307(14) 0.0261(13) 0.0305(12) -0.0027(10) 0.0025(11) 0.0002(11)
C8 0.0368(15) 0.0383(15) 0.0314(12) -0.0042(12) -0.0011(11) 0.0068(12)
C17 0.0375(15) 0.0275(13) 0.0361(13) 0.0018(11) 0.0042(12) -0.0002(11)
C16 0.0450(17) 0.0419(17) 0.0500(17) 0.0020(14) 0.0081(14) -0.0100(13)
C13 0.0421(16) 0.0344(15) 0.0339(13) 0.0028(12) 0.0049(12) 0.0069(12)
C12 0.064(2) 0.0470(18) 0.0373(15) 0.0056(13) 0.0091(15) 0.0036(16)
C9 0.0477(19) 0.056(2) 0.0423(15) -0.0125(15) -0.0064(14) 0.0051(16)
C15 0.067(2) 0.060(2) 0.061(2) 0.0070(18) 0.0279(19) -0.0215(19)
C11 0.080(3) 0.069(2) 0.0328(15) 0.0032(16) 0.0104(17) 0.011(2)
C10 0.075(3) 0.070(2) 0.0358(16) -0.0066(16) -0.0058(17) 0.013(2)
C22 0.048(2) 0.071(2) 0.067(2) 0.0124(19) -0.0067(17) -0.0021(18)
C14 0.083(3) 0.067(2) 0.0490(19) 0.0082(18) 0.0298(19) -0.017(2)
C19 0.077(3) 0.064(3) 0.101(3) 0.028(2) 0.005(2) -0.019(2)
C20 0.061(3) 0.090(3) 0.093(3) 0.016(3) -0.024(2) 0.001(2)

loop_
_atom_type_symbol
_atom_type_description
_atom_type_scat_dispersion_real
_atom_type_scat_dispersion_imag
_atom_type_scat_source
C C 0.0033 0.0016 'International Tables Vol C Tables 4.2.6.8 and 6.1.1.4'
H H 0.0000 0.0000 'International Tables Vol C Tables 4.2.6.8 and 6.1.1.4'
N N 0.0061 0.0033 'International Tables Vol C Tables 4.2.6.8 and 6.1.1.4'
O O 0.0106 0.0060 'International Tables Vol C Tables 4.2.6.8 and 6.1.1.4'

loop_
_geom_angle_atom_site_label_1
_geom_angle_atom_site_label_2
_geom_angle_atom_site_label_3
_geom_angle
C7 N3 C18 124.4(2)
C7 N3 C5 117.9(2)
C18 N3 C5 117.6(2)
C1 N1 C2 108.1(2)
C1 N2 C3 108.9(2)
O3 C18 N3 120.0(2)
O3 C18 C17 122.8(2)
N3 C18 C17 117.3(2)
O2 C6 O1 126.5(2)
O2 C6 C5 118.3(2)
O1 C6 C5 114.9(2)
C2 C3 N2 105.9(2)
C2 C3 C4 131.2(2)
N2 C3 C4 122.9(2)
C21 N4 C20 118.4(3)
C21 N4 C19 123.8(3)
C20 N4 C19 115.7(3)
N1 C1 N2 108.9(2)
C3 C2 N1 108.1(2)
N3 C5 C4 112.4(2)
N3 C5 C6 110.8(2)
C4 C5 C6 115.2(2)
O4 C7 N3 120.8(2)
O4 C7 C8 121.9(2)
N3 C7 C8 117.3(2)
O5 C21 N4 120.7(3)
O5 C21 C22 120.8(3)
N4 C21 C22 118.5(3)
C3 C4 C5 113.9(2)
C9 C8 C13 120.1(3)
C9 C8 C7 119.8(3)
C13 C8 C7 120.1(2)
C16 C17 C13 120.5(3)
C16 C17 C18 119.6(3)
C13 C17 C18 119.9(2)
C17 C16 C15 119.8(3)
C8 C13 C17 120.9(2)
C8 C13 C12 119.3(3)
C17 C13 C12 119.8(3)
C11 C12 C13 119.0(3)
C11 C12 C14 122.7(3)
C13 C12 C14 118.2(3)
C8 C9 C10 120.0(3)
C14 C15 C16 120.7(3)
C10 C11 C12 120.2(3)
C11 C10 C9 121.4(3)
C15 C14 C12 120.9(3)

loop_
_geom_bond_atom_site_label_1
_geom_bond_atom_site_label_2
_geom_bond_distance
O2 C6 1.246(3)
O1 C6 1.252(3)
O3 C18 1.222(3)
N3 C7 1.394(3)
N3 C18 1.398(3)
N3 C5 1.482(3)
N1 C1 1.318(4)
N1 C2 1.378(4)
N2 C1 1.336(4)
N2 C3 1.379(3)
O4 C7 1.210(4)
C18 C17 1.475(4)
C6 C5 1.555(3)
O5 C21 1.225(4)
C3 C2 1.353(4)
C3 C4 1.500(4)
N4 C21 1.341(4)
N4 C20 1.435(5)
N4 C19 1.443(5)
C5 C4 1.532(4)
C7 C8 1.473(4)
C21 C22 1.501(5)
C8 C9 1.385(4)
C8 C13 1.405(4)
C17 C16 1.377(4)
C17 C13 1.410(4)
C16 C15 1.407(5)
C13 C12 1.416(4)
C12 C11 1.416(5)
C12 C14 1.421(5)
C9 C10 1.391(5)
C15 C14 1.362(6)
C11 C10 1.357(6)
